data_1573982
loop_
_publ_author_name
'Sun, Haodong'
'Xiao, Yuxin'
'He, Yunfei'
'Wei, Xiaoyu'
'Zou, Jindou'
'Luo, Yuanda'
'Wu, Yazhang'
'Zhao, Jiaxin'
'Au, Vonika Ka-Man'
'Yu, Tao'

_publ_section_title
;
 3D printable organic room-temperature phosphorescent materials and
 printed real-time sensing and display devices.
;
_journal_issue 12
_journal_name_full 'Chemical science'
_journal_page_first 5299
_journal_page_last 5309
_journal_paper_doi 10.1039/d5sc00316d
_journal_volume 16
_journal_year 2025
_chemical_formula_moiety 'C44 H29 N O2'
_chemical_formula_sum 'C44 H29 N O2'
_chemical_formula_weight 603.68
_space_group_crystal_system monoclinic
_space_group_IT_number 14
_space_group_name_Hall '-P 2ybc'
_space_group_name_H-M_alt 'P 1 21/c 1'
_atom_sites_solution_hydrogens geom
_atom_sites_solution_primary dual
_audit_creation_date 2023-04-11
_audit_creation_method
;
Olex2 1.3
(compiled 2020.11.12 svn.r5f609507 for OlexSys, GUI svn.r6408)
;
_audit_update_record
;
2023-10-06 deposited with the CCDC.	2025-02-05 downloaded from the CCDC.
;
_cell_angle_alpha 90
_cell_angle_beta 107.433(2)
_cell_angle_gamma 90
_cell_formula_units_Z 4
_cell_length_a 15.739(2)
_cell_length_b 16.068(2)
_cell_length_c 13.9254(19)
_cell_measurement_reflns_used 2937
_cell_measurement_temperature 296.15
_cell_measurement_theta_max 22.03
_cell_measurement_theta_min 2.54
_cell_volume 3359.9(8)
_computing_cell_refinement 'SAINT v8.34A (Bruker, 2013)'
_computing_data_reduction 'SAINT v8.34A (Bruker, 2013)'
_computing_molecular_graphics 'Olex2 1.3 (Dolomanov et al., 2009)'
_computing_publication_material 'Olex2 1.3 (Dolomanov et al., 2009)'
_computing_structure_refinement 'SHELXL 2018/3 (Sheldrick, 2015)'
_computing_structure_solution 'SHELXT 2018/2 (Sheldrick, 2018)'
_diffrn_ambient_temperature 296.15
_diffrn_measured_fraction_theta_full 1.000
_diffrn_measured_fraction_theta_max 0.974
_diffrn_measurement_device_type 'CCD area detector'
_diffrn_measurement_method 'phi and omega scans'
_diffrn_radiation_monochromator graphite
_diffrn_radiation_type MoK\a
_diffrn_radiation_wavelength 0.71073
_diffrn_reflns_av_R_equivalents 0.0675
_diffrn_reflns_av_unetI/netI 0.1083
_diffrn_reflns_Laue_measured_fraction_full 1.000
_diffrn_reflns_Laue_measured_fraction_max 0.974
_diffrn_reflns_limit_h_max 20
_diffrn_reflns_limit_h_min -16
_diffrn_reflns_limit_k_max 13
_diffrn_reflns_limit_k_min -20
_diffrn_reflns_limit_l_max 18
_diffrn_reflns_limit_l_min -17
_diffrn_reflns_number 19309
_diffrn_reflns_point_group_measured_fraction_full 1.000
_diffrn_reflns_point_group_measured_fraction_max 0.974
_diffrn_reflns_theta_full 25.242
_diffrn_reflns_theta_max 27.542
_diffrn_reflns_theta_min 1.356
_diffrn_source_current 30.0
_diffrn_source_power 1.5
_diffrn_source_voltage 50.0
_exptl_absorpt_coefficient_mu 0.072
_exptl_absorpt_correction_T_max 0.7456
_exptl_absorpt_correction_T_min 0.6476
_exptl_crystal_density_diffrn 1.193
_exptl_crystal_description plate
_exptl_crystal_F_000 1264
_refine_diff_density_max 0.859
_refine_diff_density_min -0.381
_refine_diff_density_rms 0.107
_refine_ls_extinction_method none
_refine_ls_goodness_of_fit_ref 0.936
_refine_ls_hydrogen_treatment constr
_refine_ls_matrix_type full
_refine_ls_number_parameters 424
_refine_ls_number_reflns 7549
_refine_ls_number_restraints 0
_refine_ls_restrained_S_all 0.936
_refine_ls_R_factor_all 0.2009
_refine_ls_R_factor_gt 0.0791
_refine_ls_shift/su_max 0.000
_refine_ls_shift/su_mean 0.000
_refine_ls_structure_factor_coef Fsqd
_refine_ls_weighting_details 'w=1/[\s^2^(Fo^2^)+(0.1587P)^2^] where P=(Fo^2^+2Fc^2^)/3'
_refine_ls_weighting_scheme calc
_refine_ls_wR_factor_gt 0.2182
_refine_ls_wR_factor_ref 0.2976
_reflns_Friedel_coverage 0.000
_reflns_number_gt 2798
_reflns_number_total 7549
_reflns_threshold_expression 'I > 2\s(I)'
_cod_data_source_file d5sc00316d6.cif
_cod_data_source_block 1
_cod_depositor_comments 'Adding full bibliography for 1573980--1573982.cif.'
_cod_database_code 1573982
_shelx_shelxl_version_number 2018/3
_shelx_space_group_comment
;
The symmetry employed for this shelxl refinement is uniquely defined
by the following loop, which should always be used as a source of
symmetry information in preference to the above space-group names.
They are only intended as comments.
;
_olex2_refinement_description
;
1. Fixed Uiso
 At 1.2 times of:
  All C(H) groups
2.a Aromatic/amide H refined with riding coordinates:
 C006(H006), C009(H009), C00E(H00E), C00G(H00G), C00H(H00H), C00K(H00K),
 C00L(H00L), C00M(H00M), C00N(H00N), C00P(H00P), C00Q(H00Q), C00S(H00S),
 C00T(H00T), C00U(H00U), C00V(H00V), C00Y(H00Y), C00Z(H00Z), C010(H010),
 C011(H011), C012(H012), C013(H013), C014(H014), C015(H015), C016(H016),
 C017(H017), C018(H018), C019(H019), C01A(H01A), C01B(H01B)
;
_olex2_submission_special_instructions 'No special instructions were received'

loop_
_space_group_symop_operation_xyz
'x, y, z'
'-x, y+1/2, -z+1/2'
'-x, -y, -z'
'x, -y-1/2, z-1/2'

loop_
_atom_site_label
_atom_site_type_symbol
_atom_site_fract_x
_atom_site_fract_y
_atom_site_fract_z
_atom_site_U_iso_or_equiv
_atom_site_adp_type
_atom_site_occupancy
_atom_site_site_symmetry_order
_atom_site_calc_flag
_atom_site_refinement_flags_posn
_atom_site_refinement_flags_adp
_atom_site_refinement_flags_occupancy
_atom_site_disorder_assembly
_atom_site_disorder_group
N001 N 0.71107(19) 0.5053(2) 0.6952(2) 0.0518(8) Uani 1 1 d . . . . .
O002 O 0.31991(19) 0.1262(2) 0.1029(2) 0.0806(9) Uani 1 1 d . . . . .
C003 C 0.5762(2) 0.4451(2) 0.6205(2) 0.0436(9) Uani 1 1 d . . . . .
C004 C 0.5392(2) 0.3626(2) 0.4685(2) 0.0426(8) Uani 1 1 d . . . . .
C005 C 0.5716(2) 0.4879(2) 0.7097(3) 0.0449(9) Uani 1 1 d . . . . .
C006 C 0.5148(2) 0.3988(2) 0.5468(2) 0.0439(9) Uani 1 1 d . . . . .
H006 H 0.456998 0.392223 0.550085 0.053 Uiso 1 1 calc R U . . .
C007 C 0.3524(2) 0.2137(2) 0.2442(3) 0.0469(9) Uani 1 1 d . . . . .
C008 C 0.4753(2) 0.3113(2) 0.3911(3) 0.0437(9) Uani 1 1 d . . . . .
C009 C 0.5040(2) 0.4990(2) 0.7535(3) 0.0464(9) Uani 1 1 d . . . . .
H009 H 0.448177 0.475766 0.723468 0.056 Uiso 1 1 calc R U . . .
C00A C 0.6630(2) 0.4579(2) 0.6134(3) 0.0482(9) Uani 1 1 d . . . . .
C00B C 0.6554(2) 0.5229(2) 0.7541(3) 0.0469(9) Uani 1 1 d . . . . .
C00C C 0.4453(2) 0.5601(2) 0.8847(3) 0.0488(9) Uani 1 1 d . . . . .
C00D C 0.5186(2) 0.5438(2) 0.8407(3) 0.0501(9) Uani 1 1 d . . . . .
C00E C 0.3939(2) 0.2862(2) 0.4027(3) 0.0512(10) Uani 1 1 d . . . . .
H00E H 0.379913 0.301909 0.460424 0.061 Uiso 1 1 calc R U . . .
C00F C 0.2915(3) 0.1612(2) 0.1658(3) 0.0530(10) Uani 1 1 d . . . . .
C00G C 0.3338(2) 0.2389(2) 0.3312(3) 0.0543(10) Uani 1 1 d . . . . .
H00G H 0.280170 0.223657 0.341371 0.065 Uiso 1 1 calc R U . . .
C00H C 0.4933(2) 0.2845(2) 0.3046(3) 0.0521(10) Uani 1 1 d . . . . .
H00H H 0.546945 0.299386 0.294189 0.063 Uiso 1 1 calc R U . . .
C00I C 0.2999(2) 0.5939(3) 0.9585(3) 0.0543(10) Uani 1 1 d . . . . .
C00J C 0.7996(2) 0.5352(3) 0.7119(3) 0.0551(10) Uani 1 1 d . . . . .
C00K C 0.6269(2) 0.3761(2) 0.4659(3) 0.0545(10) Uani 1 1 d . . . . .
H00K H 0.644088 0.351796 0.414003 0.065 Uiso 1 1 calc R U . . .
C00L C 0.6719(2) 0.5692(2) 0.8426(3) 0.0557(10) Uani 1 1 d . . . . .
H00L H 0.727385 0.593023 0.872421 0.067 Uiso 1 1 calc R U . . .
C00M C 0.4337(2) 0.2365(2) 0.2335(3) 0.0549(10) Uani 1 1 d . . . . .
H00M H 0.448651 0.219004 0.176971 0.066 Uiso 1 1 calc R U . . .
C00N C 0.6040(2) 0.5784(2) 0.8842(3) 0.0536(10) Uani 1 1 d . . . . .
H00N H 0.614434 0.608730 0.943502 0.064 Uiso 1 1 calc R U . . .
C00O C 0.1985(3) 0.1462(3) 0.1605(3) 0.0568(10) Uani 1 1 d . . . . .
C00P C 0.6884(2) 0.4229(2) 0.5356(3) 0.0547(10) Uani 1 1 d . . . . .
H00P H 0.745514 0.430905 0.530686 0.066 Uiso 1 1 calc R U . . .
C00Q C 0.4436(3) 0.6302(3) 0.9432(3) 0.0593(11) Uani 1 1 d . . . . .
H00Q H 0.491486 0.666838 0.957722 0.071 Uiso 1 1 calc R U . . .
O00R O 0.1510(2) 0.5744(3) 0.9501(3) 0.1377(19) Uani 1 1 d . . . . .
C00S C 0.3736(3) 0.6468(2) 0.9801(3) 0.0594(11) Uani 1 1 d . . . . .
H00S H 0.375335 0.693767 1.019720 0.071 Uiso 1 1 calc R U . . .
C00T C 0.3719(3) 0.5070(3) 0.8651(3) 0.0612(11) Uani 1 1 d . . . . .
H00T H 0.371042 0.459276 0.827006 0.073 Uiso 1 1 calc R U . . .
C00U C 0.8205(3) 0.5812(3) 0.6384(3) 0.0636(11) Uani 1 1 d . . . . .
H00U H 0.777368 0.592392 0.577672 0.076 Uiso 1 1 calc R U . . .
C00V C 0.3011(3) 0.5233(3) 0.9004(3) 0.0641(11) Uani 1 1 d . . . . .
H00V H 0.253067 0.486790 0.885409 0.077 Uiso 1 1 calc R U . . .
C00W C 0.2213(3) 0.6755(3) 1.0675(3) 0.0645(12) Uani 1 1 d . . . . .
C00X C 0.2203(3) 0.6115(3) 0.9904(3) 0.0703(13) Uani 1 1 d . . . . .
C00Y C 0.1639(3) 0.0684(3) 0.1342(3) 0.0770(13) Uani 1 1 d . . . . .
H00Y H 0.200537 0.026790 0.122205 0.092 Uiso 1 1 calc R U . . .
C00Z C 0.2869(3) 0.6793(3) 1.1578(3) 0.0682(12) Uani 1 1 d . . . . .
H00Z H 0.335867 0.644014 1.170019 0.082 Uiso 1 1 calc R U . . .
C010 C 0.8627(3) 0.5205(3) 0.8024(3) 0.0765(14) Uani 1 1 d . . . . .
H010 H 0.848249 0.490436 0.852357 0.092 Uiso 1 1 calc R U . . .
C011 C 0.9061(3) 0.6104(3) 0.6560(4) 0.0793(14) Uani 1 1 d . . . . .
H011 H 0.920784 0.640595 0.606242 0.095 Uiso 1 1 calc R U . . .
C012 C 0.1428(3) 0.2081(3) 0.1764(4) 0.0798(14) Uani 1 1 d . . . . .
H012 H 0.164721 0.261544 0.193768 0.096 Uiso 1 1 calc R U . . .
C013 C 0.9695(3) 0.5958(4) 0.7453(4) 0.0874(16) Uani 1 1 d . . . . .
H013 H 1.027036 0.616057 0.756484 0.105 Uiso 1 1 calc R U . . .
C014 C 0.9480(3) 0.5510(4) 0.8185(4) 0.0921(17) Uani 1 1 d . . . . .
H014 H 0.991231 0.540925 0.879568 0.111 Uiso 1 1 calc R U . . .
C015 C 0.2810(4) 0.7353(4) 1.2314(4) 0.0930(17) Uani 1 1 d . . . . .
H015 H 0.324322 0.735682 1.293729 0.112 Uiso 1 1 calc R U . . .
C016 C 0.0781(4) 0.0506(4) 0.1253(4) 0.1063(19) Uani 1 1 d . . . . .
H016 H 0.056247 -0.002818 0.107442 0.128 Uiso 1 1 calc R U . . .
C017 C 0.0549(3) 0.1902(4) 0.1664(5) 0.111(2) Uani 1 1 d . . . . .
H017 H 0.017233 0.231907 0.175856 0.133 Uiso 1 1 calc R U . . .
C018 C 0.0231(4) 0.1113(5) 0.1425(5) 0.115(2) Uani 1 1 d . . . . .
H018 H -0.035652 0.098853 0.137996 0.138 Uiso 1 1 calc R U . . .
C019 C 0.1509(4) 0.7296(5) 1.0509(5) 0.130(3) Uani 1 1 d . . . . .
H019 H 0.105267 0.726830 0.990496 0.156 Uiso 1 1 calc R U . . .
C01A C 0.2112(5) 0.7901(5) 1.2121(6) 0.143(3) Uani 1 1 d . . . . .
H01A H 0.208127 0.828661 1.260695 0.172 Uiso 1 1 calc R U . . .
C01B C 0.1463(5) 0.7882(6) 1.1220(7) 0.178(4) Uani 1 1 d . . . . .
H01B H 0.099363 0.825842 1.108355 0.213 Uiso 1 1 calc R U . . .

loop_
_atom_site_aniso_label
_atom_site_aniso_U_11
_atom_site_aniso_U_22
_atom_site_aniso_U_33
_atom_site_aniso_U_23
_atom_site_aniso_U_13
_atom_site_aniso_U_12
N001 0.0418(17) 0.058(2) 0.0487(19) -0.0042(15) 0.0031(14) -0.0045(15)
O002 0.072(2) 0.096(2) 0.070(2) -0.0338(18) 0.0151(16) -0.0113(18)
C003 0.043(2) 0.042(2) 0.038(2) 0.0029(16) 0.0016(15) 0.0017(17)
C004 0.045(2) 0.039(2) 0.040(2) 0.0041(16) 0.0062(16) 0.0008(16)
C005 0.045(2) 0.042(2) 0.040(2) -0.0003(16) 0.0009(16) 0.0000(17)
C006 0.045(2) 0.040(2) 0.042(2) 0.0050(16) 0.0054(16) 0.0014(17)
C007 0.050(2) 0.043(2) 0.042(2) 0.0003(17) 0.0065(17) 0.0004(18)
C008 0.045(2) 0.041(2) 0.040(2) 0.0033(16) 0.0049(16) 0.0020(17)
C009 0.0421(19) 0.046(2) 0.045(2) 0.0005(17) 0.0038(16) 0.0006(17)
C00A 0.046(2) 0.045(2) 0.046(2) -0.0006(18) 0.0015(17) -0.0027(18)
C00B 0.047(2) 0.046(2) 0.043(2) 0.0003(17) 0.0055(17) -0.0003(18)
C00C 0.052(2) 0.046(2) 0.044(2) -0.0040(18) 0.0066(17) -0.0028(19)
C00D 0.045(2) 0.047(2) 0.050(2) -0.0060(19) 0.0017(17) -0.0029(18)
C00E 0.052(2) 0.060(2) 0.039(2) -0.0064(18) 0.0108(17) 0.000(2)
C00F 0.059(2) 0.054(2) 0.039(2) -0.0052(19) 0.0047(18) 0.002(2)
C00G 0.049(2) 0.057(2) 0.053(2) -0.008(2) 0.0105(18) -0.0038(19)
C00H 0.047(2) 0.061(3) 0.047(2) -0.0058(19) 0.0127(18) -0.0053(19)
C00I 0.051(2) 0.059(3) 0.047(2) -0.011(2) 0.0063(18) 0.003(2)
C00J 0.039(2) 0.056(2) 0.062(3) -0.004(2) 0.0032(18) -0.0039(19)
C00K 0.050(2) 0.057(2) 0.057(2) -0.008(2) 0.0160(19) 0.001(2)
C00L 0.045(2) 0.057(3) 0.054(2) -0.007(2) -0.0014(18) -0.0065(19)
C00M 0.055(2) 0.061(3) 0.047(2) -0.008(2) 0.0130(18) -0.001(2)
C00N 0.054(2) 0.055(2) 0.045(2) -0.0101(18) 0.0044(18) -0.0019(19)
C00O 0.055(2) 0.057(3) 0.051(2) -0.005(2) 0.0037(18) -0.006(2)
C00P 0.046(2) 0.058(2) 0.057(2) -0.009(2) 0.0107(19) -0.0041(19)
C00Q 0.058(3) 0.055(3) 0.065(3) -0.019(2) 0.018(2) -0.014(2)
O00R 0.053(2) 0.206(5) 0.144(4) -0.100(3) 0.014(2) -0.027(2)
C00S 0.059(3) 0.054(2) 0.062(3) -0.018(2) 0.014(2) -0.003(2)
C00T 0.066(3) 0.056(3) 0.061(3) -0.022(2) 0.019(2) -0.011(2)
C00U 0.059(3) 0.061(3) 0.067(3) -0.001(2) 0.013(2) -0.005(2)
C00V 0.056(2) 0.071(3) 0.060(3) -0.016(2) 0.009(2) -0.015(2)
C00W 0.052(2) 0.082(3) 0.056(3) -0.013(2) 0.011(2) 0.005(2)
C00X 0.047(2) 0.095(3) 0.062(3) -0.022(3) 0.006(2) -0.001(2)
C00Y 0.071(3) 0.073(3) 0.085(3) -0.011(3) 0.020(3) -0.015(3)
C00Z 0.068(3) 0.064(3) 0.065(3) 0.000(2) 0.009(2) -0.005(2)
C010 0.049(3) 0.101(4) 0.070(3) 0.009(3) 0.004(2) -0.010(3)
C011 0.069(3) 0.084(4) 0.092(4) -0.009(3) 0.034(3) -0.019(3)
C012 0.052(3) 0.071(3) 0.103(4) -0.010(3) 0.003(2) -0.004(2)
C013 0.055(3) 0.101(4) 0.102(4) -0.019(3) 0.018(3) -0.023(3)
C014 0.050(3) 0.125(5) 0.084(4) -0.010(3) -0.007(2) -0.011(3)
C015 0.103(4) 0.114(5) 0.060(3) -0.028(3) 0.021(3) -0.024(4)
C016 0.106(5) 0.089(4) 0.124(5) -0.021(4) 0.034(4) -0.032(4)
C017 0.066(3) 0.113(5) 0.141(5) -0.039(4) 0.013(3) 0.003(3)
C018 0.071(4) 0.131(6) 0.141(5) -0.020(5) 0.028(4) -0.034(4)
C019 0.078(4) 0.183(7) 0.108(5) -0.052(5) -0.005(3) 0.059(4)
C01A 0.116(5) 0.183(8) 0.140(7) -0.081(6) 0.053(5) 0.008(5)
C01B 0.124(6) 0.222(9) 0.168(8) -0.093(7) 0.015(5) 0.079(6)

loop_
_atom_type_symbol
_atom_type_description
_atom_type_scat_dispersion_real
_atom_type_scat_dispersion_imag
_atom_type_scat_source
C C 0.0033 0.0016 'International Tables Vol C Tables 4.2.6.8 and 6.1.1.4'
H H 0.0000 0.0000 'International Tables Vol C Tables 4.2.6.8 and 6.1.1.4'
N N 0.0061 0.0033 'International Tables Vol C Tables 4.2.6.8 and 6.1.1.4'
O O 0.0106 0.0060 'International Tables Vol C Tables 4.2.6.8 and 6.1.1.4'

loop_
_geom_angle_atom_site_label_1
_geom_angle_atom_site_label_2
_geom_angle_atom_site_label_3
_geom_angle
_geom_angle_site_symmetry_1
_geom_angle_site_symmetry_3
_geom_angle_publ_flag
C00A N001 C00B 108.0(3) . . ?
C00A N001 C00J 125.7(3) . . ?
C00B N001 C00J 126.1(3) . . ?
C006 C003 C005 133.3(3) . . ?
C006 C003 C00A 119.8(3) . . ?
C00A C003 C005 106.8(3) . . ?
C006 C004 C008 121.0(3) . . ?
C006 C004 C00K 117.5(3) . . ?
C00K C004 C008 121.5(3) . . ?
C009 C005 C003 133.1(3) . . ?
C009 C005 C00B 120.0(3) . . ?
C00B C005 C003 106.9(3) . . ?
C003 C006 H006 119.8 . . ?
C004 C006 C003 120.4(3) . . ?
C004 C006 H006 119.8 . . ?
C00G C007 C00F 123.4(3) . . ?
C00M C007 C00F 119.2(3) . . ?
C00M C007 C00G 117.4(3) . . ?
C00E C008 C004 121.4(3) . . ?
C00H C008 C004 122.2(3) . . ?
C00H C008 C00E 116.3(3) . . ?
C005 C009 H009 119.7 . . ?
C00D C009 C005 120.6(3) . . ?
C00D C009 H009 119.7 . . ?
N001 C00A C003 108.8(3) . . ?
C00P C00A N001 130.6(3) . . ?
C00P C00A C003 120.6(3) . . ?
N001 C00B C005 109.5(3) . . ?
C00L C00B N001 130.1(3) . . ?
C00L C00B C005 120.5(3) . . ?
C00Q C00C C00D 122.5(3) . . ?
C00Q C00C C00T 116.7(3) . . ?
C00T C00C C00D 120.8(3) . . ?
C009 C00D C00C 120.9(3) . . ?
C009 C00D C00N 118.2(3) . . ?
C00N C00D C00C 120.8(3) . . ?
C008 C00E H00E 119.0 . . ?
C00G C00E C008 122.0(3) . . ?
C00G C00E H00E 119.0 . . ?
O002 C00F C007 119.4(4) . . ?
O002 C00F C00O 117.4(3) . . ?
C00O C00F C007 123.2(3) . . ?
C007 C00G H00G 119.6 . . ?
C00E C00G C007 120.8(3) . . ?
C00E C00G H00G 119.6 . . ?
C008 C00H H00H 119.1 . . ?
C00M C00H C008 121.8(3) . . ?
C00M C00H H00H 119.1 . . ?
C00S C00I C00X 122.9(4) . . ?
C00V C00I C00S 117.7(3) . . ?
C00V C00I C00X 119.3(4) . . ?
C00U C00J N001 119.9(3) . . ?
C010 C00J N001 119.7(4) . . ?
C010 C00J C00U 120.3(4) . . ?
C004 C00K H00K 118.1 . . ?
C00P C00K C004 123.7(3) . . ?
C00P C00K H00K 118.1 . . ?
C00B C00L H00L 121.0 . . ?
C00N C00L C00B 118.0(3) . . ?
C00N C00L H00L 121.0 . . ?
C007 C00M H00M 119.2 . . ?
C00H C00M C007 121.6(4) . . ?
C00H C00M H00M 119.2 . . ?
C00D C00N H00N 118.7 . . ?
C00L C00N C00D 122.7(3) . . ?
C00L C00N H00N 118.7 . . ?
C00Y C00O C00F 118.3(4) . . ?
C00Y C00O C012 118.6(4) . . ?
C012 C00O C00F 123.0(4) . . ?
C00A C00P H00P 121.0 . . ?
C00K C00P C00A 117.9(3) . . ?
C00K C00P H00P 121.0 . . ?
C00C C00Q H00Q 118.9 . . ?
C00S C00Q C00C 122.2(4) . . ?
C00S C00Q H00Q 118.9 . . ?
C00I C00S H00S 119.7 . . ?
C00Q C00S C00I 120.5(4) . . ?
C00Q C00S H00S 119.7 . . ?
C00C C00T H00T 119.1 . . ?
C00V C00T C00C 121.8(4) . . ?
C00V C00T H00T 119.1 . . ?
C00J C00U H00U 120.4 . . ?
C011 C00U C00J 119.3(4) . . ?
C011 C00U H00U 120.4 . . ?
C00I C00V H00V 119.5 . . ?
C00T C00V C00I 121.1(4) . . ?
C00T C00V H00V 119.5 . . ?
C00Z C00W C00X 122.5(4) . . ?
C00Z C00W C019 118.3(4) . . ?
C019 C00W C00X 119.0(4) . . ?
C00I C00X C00W 121.6(4) . . ?
O00R C00X C00I 119.3(4) . . ?
O00R C00X C00W 119.0(4) . . ?
C00O C00Y H00Y 119.2 . . ?
C016 C00Y C00O 121.7(5) . . ?
C016 C00Y H00Y 119.2 . . ?
C00W C00Z H00Z 119.7 . . ?
C00W C00Z C015 120.5(5) . . ?
C015 C00Z H00Z 119.7 . . ?
C00J C010 H010 120.3 . . ?
C00J C010 C014 119.3(4) . . ?
C014 C010 H010 120.3 . . ?
C00U C011 H011 119.5 . . ?
C013 C011 C00U 121.0(5) . . ?
C013 C011 H011 119.5 . . ?
C00O C012 H012 120.1 . . ?
C017 C012 C00O 119.9(5) . . ?
C017 C012 H012 120.1 . . ?
C011 C013 H013 120.2 . . ?
C011 C013 C014 119.5(4) . . ?
C014 C013 H013 120.2 . . ?
C010 C014 H014 119.7 . . ?
C013 C014 C010 120.6(5) . . ?
C013 C014 H014 119.7 . . ?
C00Z C015 H015 120.0 . . ?
C01A C015 C00Z 120.0(5) . . ?
C01A C015 H015 120.0 . . ?
C00Y C016 H016 120.0 . . ?
C00Y C016 C018 119.9(5) . . ?
C018 C016 H016 120.0 . . ?
C012 C017 H017 120.0 . . ?
C018 C017 C012 120.1(6) . . ?
C018 C017 H017 120.0 . . ?
C016 C018 H018 120.1 . . ?
C017 C018 C016 119.9(5) . . ?
C017 C018 H018 120.1 . . ?
C00W C019 H019 119.2 . . ?
C00W C019 C01B 121.6(6) . . ?
C01B C019 H019 119.2 . . ?
C015 C01A H01A 119.9 . . ?
C01B C01A C015 120.2(6) . . ?
C01B C01A H01A 119.9 . . ?
C019 C01B H01B 120.3 . . ?
C01A C01B C019 119.3(6) . . ?
C01A C01B H01B 120.3 . . ?

loop_
_geom_bond_atom_site_label_1
_geom_bond_atom_site_label_2
_geom_bond_distance
_geom_bond_site_symmetry_2
_geom_bond_publ_flag
N001 C00A 1.391(4) . ?
N001 C00B 1.396(4) . ?
N001 C00J 1.425(4) . ?
O002 C00F 1.232(4) . ?
C003 C005 1.440(5) . ?
C003 C006 1.395(5) . ?
C003 C00A 1.414(5) . ?
C004 C006 1.388(5) . ?
C004 C008 1.485(5) . ?
C004 C00K 1.408(5) . ?
C005 C009 1.389(5) . ?
C005 C00B 1.397(5) . ?
C006 H006 0.9300 . ?
C007 C00F 1.482(5) . ?
C007 C00G 1.389(5) . ?
C007 C00M 1.382(5) . ?
C008 C00E 1.397(5) . ?
C008 C00H 1.386(5) . ?
C009 H009 0.9300 . ?
C009 C00D 1.370(5) . ?
C00A C00P 1.381(5) . ?
C00B C00L 1.395(5) . ?
C00C C00D 1.483(5) . ?
C00C C00Q 1.394(5) . ?
C00C C00T 1.395(5) . ?
C00D C00N 1.412(5) . ?
C00E H00E 0.9300 . ?
C00E C00G 1.378(5) . ?
C00F C00O 1.463(5) . ?
C00G H00G 0.9300 . ?
C00H H00H 0.9300 . ?
C00H C00M 1.377(5) . ?
C00I C00S 1.397(5) . ?
C00I C00V 1.396(5) . ?
C00I C00X 1.477(5) . ?
C00J C00U 1.381(5) . ?
C00J C010 1.371(5) . ?
C00K H00K 0.9300 . ?
C00K C00P 1.373(5) . ?
C00L H00L 0.9300 . ?
C00L C00N 1.368(5) . ?
C00M H00M 0.9300 . ?
C00N H00N 0.9300 . ?
C00O C00Y 1.369(6) . ?
C00O C012 1.386(6) . ?
C00P H00P 0.9300 . ?
C00Q H00Q 0.9300 . ?
C00Q C00S 1.374(5) . ?
O00R C00X 1.222(5) . ?
C00S H00S 0.9300 . ?
C00T H00T 0.9300 . ?
C00T C00V 1.373(5) . ?
C00U H00U 0.9300 . ?
C00U C011 1.377(5) . ?
C00V H00V 0.9300 . ?
C00W C00X 1.482(6) . ?
C00W C00Z 1.369(6) . ?
C00W C019 1.372(6) . ?
C00Y H00Y 0.9300 . ?
C00Y C016 1.350(6) . ?
C00Z H00Z 0.9300 . ?
C00Z C015 1.388(6) . ?
C010 H010 0.9300 . ?
C010 C014 1.383(6) . ?
C011 H011 0.9300 . ?
C011 C013 1.361(7) . ?
C012 H012 0.9300 . ?
C012 C017 1.378(6) . ?
C013 H013 0.9300 . ?
C013 C014 1.371(7) . ?
C014 H014 0.9300 . ?
C015 H015 0.9300 . ?
C015 C01A 1.370(8) . ?
C016 H016 0.9300 . ?
C016 C018 1.373(8) . ?
C017 H017 0.9300 . ?
C017 C018 1.367(9) . ?
C018 H018 0.9300 . ?
C019 H019 0.9300 . ?
C019 C01B 1.383(9) . ?
C01A H01A 0.9300 . ?
C01A C01B 1.359(9) . ?
C01B H01B 0.9300 . ?

loop_
_geom_torsion_atom_site_label_1
_geom_torsion_atom_site_label_2
_geom_torsion_atom_site_label_3
_geom_torsion_atom_site_label_4
_geom_torsion
_geom_torsion_site_symmetry_1
_geom_torsion_site_symmetry_2
_geom_torsion_site_symmetry_3
_geom_torsion_site_symmetry_4
_geom_torsion_publ_flag
N001 C00A C00P C00K 177.7(4) . . . . ?
N001 C00B C00L C00N 178.5(4) . . . . ?
N001 C00J C00U C011 179.4(4) . . . . ?
N001 C00J C010 C014 -179.0(4) . . . . ?
O002 C00F C00O C00Y 37.0(6) . . . . ?
O002 C00F C00O C012 -140.1(4) . . . . ?
C003 C005 C009 C00D -180.0(4) . . . . ?
C003 C005 C00B N001 1.3(4) . . . . ?
C003 C005 C00B C00L 179.7(3) . . . . ?
C003 C00A C00P C00K 0.3(6) . . . . ?
C004 C008 C00E C00G 179.7(3) . . . . ?
C004 C008 C00H C00M 179.6(3) . . . . ?
C004 C00K C00P C00A 0.9(6) . . . . ?
C005 C003 C006 C004 -178.7(4) . . . . ?
C005 C003 C00A N001 1.0(4) . . . . ?
C005 C003 C00A C00P 178.9(3) . . . . ?
C005 C009 C00D C00C 176.3(3) . . . . ?
C005 C009 C00D C00N 0.2(5) . . . . ?
C005 C00B C00L C00N 0.4(6) . . . . ?
C006 C003 C005 C009 -0.7(7) . . . . ?
C006 C003 C005 C00B 179.6(4) . . . . ?
C006 C003 C00A N001 -179.8(3) . . . . ?
C006 C003 C00A C00P -1.9(5) . . . . ?
C006 C004 C008 C00E -10.6(5) . . . . ?
C006 C004 C008 C00H 170.4(3) . . . . ?
C006 C004 C00K C00P -0.4(6) . . . . ?
C007 C00F C00O C00Y -141.3(4) . . . . ?
C007 C00F C00O C012 41.6(6) . . . . ?
C008 C004 C006 C003 178.3(3) . . . . ?
C008 C004 C00K C00P -180.0(4) . . . . ?
C008 C00E C00G C007 0.4(6) . . . . ?
C008 C00H C00M C007 1.1(6) . . . . ?
C009 C005 C00B N001 -178.4(3) . . . . ?
C009 C005 C00B C00L 0.0(5) . . . . ?
C009 C00D C00N C00L 0.2(6) . . . . ?
C00A N001 C00B C005 -0.7(4) . . . . ?
C00A N001 C00B C00L -178.9(4) . . . . ?
C00A N001 C00J C00U 54.0(5) . . . . ?
C00A N001 C00J C010 -128.2(4) . . . . ?
C00A C003 C005 C009 178.3(4) . . . . ?
C00A C003 C005 C00B -1.4(4) . . . . ?
C00A C003 C006 C004 2.5(5) . . . . ?
C00B N001 C00A C003 -0.2(4) . . . . ?
C00B N001 C00A C00P -177.9(4) . . . . ?
C00B N001 C00J C00U -121.3(4) . . . . ?
C00B N001 C00J C010 56.5(6) . . . . ?
C00B C005 C009 C00D -0.3(5) . . . . ?
C00B C00L C00N C00D -0.5(6) . . . . ?
C00C C00D C00N C00L -175.9(4) . . . . ?
C00C C00Q C00S C00I -1.0(6) . . . . ?
C00C C00T C00V C00I -0.5(6) . . . . ?
C00D C00C C00Q C00S 177.1(4) . . . . ?
C00D C00C C00T C00V -176.4(4) . . . . ?
C00E C008 C00H C00M 0.6(6) . . . . ?
C00F C007 C00G C00E 178.5(3) . . . . ?
C00F C007 C00M C00H -179.3(4) . . . . ?
C00F C00O C00Y C016 -178.3(4) . . . . ?
C00F C00O C012 C017 177.6(4) . . . . ?
C00G C007 C00F O002 -164.0(4) . . . . ?
C00G C007 C00F C00O 14.3(6) . . . . ?
C00G C007 C00M C00H -2.0(6) . . . . ?
C00H C008 C00E C00G -1.3(5) . . . . ?
C00J N001 C00A C003 -176.2(3) . . . . ?
C00J N001 C00A C00P 6.2(6) . . . . ?
C00J N001 C00B C005 175.3(3) . . . . ?
C00J N001 C00B C00L -3.0(6) . . . . ?
C00J C00U C011 C013 -1.2(7) . . . . ?
C00J C010 C014 C013 0.4(8) . . . . ?
C00K C004 C006 C003 -1.3(5) . . . . ?
C00K C004 C008 C00E 169.0(3) . . . . ?
C00K C004 C008 C00H -10.0(5) . . . . ?
C00M C007 C00F O002 13.2(6) . . . . ?
C00M C007 C00F C00O -168.6(4) . . . . ?
C00M C007 C00G C00E 1.3(6) . . . . ?
C00O C00Y C016 C018 0.1(9) . . . . ?
C00O C012 C017 C018 1.1(9) . . . . ?
C00Q C00C C00D C009 -151.8(4) . . . . ?
C00Q C00C C00D C00N 24.1(6) . . . . ?
C00Q C00C C00T C00V 0.8(6) . . . . ?
C00S C00I C00V C00T -0.6(6) . . . . ?
C00S C00I C00X O00R 162.9(5) . . . . ?
C00S C00I C00X C00W -14.8(7) . . . . ?
C00T C00C C00D C009 25.2(6) . . . . ?
C00T C00C C00D C00N -158.9(4) . . . . ?
C00T C00C C00Q C00S 0.0(6) . . . . ?
C00U C00J C010 C014 -1.2(7) . . . . ?
C00U C011 C013 C014 0.3(8) . . . . ?
C00V C00I C00S C00Q 1.3(6) . . . . ?
C00V C00I C00X O00R -14.3(7) . . . . ?
C00V C00I C00X C00W 168.1(4) . . . . ?
C00W C00Z C015 C01A -3.1(8) . . . . ?
C00W C019 C01B C01A -2.7(14) . . . . ?
C00X C00I C00S C00Q -175.9(4) . . . . ?
C00X C00I C00V C00T 176.8(4) . . . . ?
C00X C00W C00Z C015 -174.1(4) . . . . ?
C00X C00W C019 C01B 177.1(7) . . . . ?
C00Y C00O C012 C017 0.5(7) . . . . ?
C00Y C016 C018 C017 1.5(10) . . . . ?
C00Z C00W C00X C00I -49.0(7) . . . . ?
C00Z C00W C00X O00R 133.4(5) . . . . ?
C00Z C00W C019 C01B 1.4(11) . . . . ?
C00Z C015 C01A C01B 1.8(12) . . . . ?
C010 C00J C00U C011 1.6(6) . . . . ?
C011 C013 C014 C010 0.1(8) . . . . ?
C012 C00O C00Y C016 -1.1(7) . . . . ?
C012 C017 C018 C016 -2.2(10) . . . . ?
C015 C01A C01B C019 1.0(15) . . . . ?
C019 C00W C00X C00I 135.5(5) . . . . ?
C019 C00W C00X O00R -42.1(8) . . . . ?
C019 C00W C00Z C015 1.5(8) . . . . ?
